data_9005639
loop_
_publ_author_name
'Kolitsch, U.'
'Tillmanns, E.'

_publ_section_title
;
 The structural relation between the new synthetic silicate K2ScFSi4O10
 and narsarsukite, Na2(Ti,Fe3+)(O,F)Si4O10
;
_journal_name_full 'European Journal of Mineralogy'
_journal_page_first 143
_journal_page_last 149
_journal_paper_doi 10.1127/0935-1221/2004/0016-0143
_journal_volume 16
_journal_year 2004
_chemical_formula_structural K2ScFSi4O10
_chemical_formula_sum 'F K2 O10 Sc Si4'
_space_group_IT_number 87
_symmetry_space_group_name_Hall '-I 4'
_symmetry_space_group_name_H-M 'I 4/m'
_cell_angle_alpha 90
_cell_angle_beta 90
_cell_angle_gamma 90
_cell_length_a 11.207
_cell_length_b 11.207
_cell_length_c 8.166
_cell_formula_units_Z 4
_cell_volume 1025.624
_database_code_amcsd 0007029
_exptl_crystal_density_diffrn 2.684
_cod_original_formula_sum 'K2 Sc F Si4 O10'
_cod_database_code 9005639
_amcsd_formula_title K2ScFSi4O10

loop_
_space_group_symop_operation_xyz
x,y,z
1/2+x,1/2+y,1/2+z
y,-x,-z
1/2+y,1/2-x,1/2-z
-y,x,z
1/2-y,1/2+x,1/2+z
x,y,-z
1/2+x,1/2+y,1/2-z
-x,-y,z
1/2-x,1/2-y,1/2+z
-y,x,-z
1/2-y,1/2+x,1/2-z
y,-x,z
1/2+y,1/2-x,1/2+z
-x,-y,-z
1/2-x,1/2-y,1/2-z

loop_
_atom_site_aniso_label
_atom_site_aniso_U_11
_atom_site_aniso_U_22
_atom_site_aniso_U_33
_atom_site_aniso_U_12
_atom_site_aniso_U_13
_atom_site_aniso_U_23
K 0.01582 0.01551 0.01424 0.00037 0.00000 0.00000
Sc 0.00607 0.00607 0.00535 0.00000 0.00000 0.00000
F1 0.02780 0.02780 0.00600 0.00000 0.00000 0.00000
F2 0.01530 0.01530 0.00570 0.00000 0.00000 0.00000
Si 0.00724 0.00542 0.00618 -0.00009 0.00015 -0.00038
O3 0.01150 0.02050 0.00740 -0.00270 0.00000 0.00000
O4 0.01550 0.00620 0.01540 0.00110 -0.00010 0.00150
O5 0.01140 0.01460 0.01400 -0.00590 0.00090 -0.00430

loop_
_atom_site_label
_atom_site_fract_x
_atom_site_fract_y
_atom_site_fract_z
_atom_site_U_iso_or_equiv
K 0.18464 0.18499 0.50000 0.01519
Sc 0.00000 0.00000 0.24475 0.00583
F1 0.00000 0.00000 0.00000 0.02050
F2 0.00000 0.00000 0.50000 0.01210
Si 0.98925 0.31366 0.19159 0.00628
O3 0.94831 0.31741 0.00000 0.01310
O4 0.00111 0.18422 0.26457 0.01234
O5 0.11497 0.38589 0.20654 0.01334

loop_
_cod_related_entry_id
_cod_related_entry_database
_cod_related_entry_code
1 AMCSD 0007029
